data_1552470
loop_
_publ_author_name
'Schoemaker, Robin'
'Schwedtmann, Kai'
'Franconetti, Antonio'
'Frontera, Antonio'
'Hennersdorf, Felix'
'Weigand, Jan J.'

_publ_section_title
;
 Controlled scrambling reactions to polyphosphanes via bond metathesis
 reactions
;
_journal_name_full 'Chemical Science'
_journal_paper_doi 10.1039/C9SC04501E
_journal_year 2019
_chemical_formula_moiety 'C31 H54 N P3, 2(C F3 O3 S)'
_chemical_formula_sum 'C33 H54 F6 N O6 P3 S2'
_chemical_formula_weight 831.80
_space_group_crystal_system monoclinic
_space_group_IT_number 14
_space_group_name_Hall '-P 2yn'
_space_group_name_H-M_alt 'P 1 21/n 1'
_symmetry_space_group_name_Hall '-P 2yn'
_symmetry_space_group_name_H-M 'P 1 21/n 1'
_atom_sites_solution_hydrogens geom
_audit_creation_date 2017-09-24
_audit_creation_method
;
Olex2 1.2
(compiled 2015.09.30 svn.r3233 for OlexSys, GUI svn.r5103)
;
_audit_update_record
;
2019-08-30 deposited with the CCDC.    2019-10-17 downloaded from the CCDC.
;
_cell_angle_alpha 90
_cell_angle_beta 109.4646(8)
_cell_angle_gamma 90
_cell_formula_units_Z 4
_cell_length_a 13.83650(10)
_cell_length_b 21.99929(12)
_cell_length_c 13.99782(10)
_cell_measurement_reflns_used 30237
_cell_measurement_temperature 99.97(12)
_cell_measurement_theta_max 76.4420
_cell_measurement_theta_min 3.8920
_cell_volume 4017.32(5)
_computing_cell_refinement 'CrysAlisPro 1.171.38.41 (Rigaku OD, 2015)'
_computing_data_collection 'CrysAlisPro 1.171.38.41 (Rigaku OD, 2015)'
_computing_data_reduction 'CrysAlisPro 1.171.38.41 (Rigaku OD, 2015)'
_computing_molecular_graphics 'Olex2 (Dolomanov et al., 2009)'
_computing_publication_material 'Olex2 (Dolomanov et al., 2009)'
_computing_structure_refinement 'ShelXL (Sheldrick, 2015)'
_computing_structure_solution 'ShelXT (Sheldrick, 2015)'
_diffrn_ambient_environment N~2~
_diffrn_ambient_temperature 99.97(12)
_diffrn_detector 'CCD plate'
_diffrn_detector_area_resol_mean 5.2850
_diffrn_detector_type AtlasS2
_diffrn_measured_fraction_theta_full 1.000
_diffrn_measured_fraction_theta_max 0.994
_diffrn_measurement_details
;
List of Runs (angles in degrees, time in seconds):

  # Type    Start    End  Width  t~exp~   \w     \q     \k     \f   Frames
#--------------------------------------------------------------------------
  1  \w     18.00  56.00   0.50    1.50    --   42.62 -37.00  50.00   76
  2  \w     44.00  71.00   0.50    1.50    --   42.62  57.00 -90.00   54
  3  \w     96.00 123.00   0.50    6.00    --  111.00 -30.00 -60.00   54
  4  \w     94.00 138.00   0.50    6.00    --  111.00 -77.00 -90.00   88
  5  \w    111.00 136.00   0.50    6.00    --  111.00 -77.00-150.00   50
  6  \w     95.00 121.00   0.50    6.00    --  111.00-125.00-180.00   52
  7  \w     89.00 121.00   0.50    6.00    --  111.00-125.00 -90.00   64
  8  \w     56.00 107.00   0.50    6.00    --  111.00 -94.00 -90.00  102
  9  \w     56.00  83.00   0.50    6.00    --  111.00 -77.00 -90.00   54
 10  \w     44.00  73.00   0.50    6.00    --  111.00 -94.00-120.00   58
 11  \w     39.00 113.00   0.50    6.00    --  111.00-125.00-120.00  148
 12  \w     41.00  74.00   0.50    6.00    --  111.00 -45.00-150.00   66
 13  \w     41.00 131.00   0.50    6.00    --  111.00 -45.00 -90.00  180
 14  \w     96.00 123.00   0.50    6.00    --  111.00  30.00   0.00   54
 15  \w    130.00 178.00   0.50    6.00    --  111.00  30.00   0.00   96
 16  \w    105.00 152.00   0.50    6.00    --  111.00 125.00-120.00   94
 17  \w    132.00 175.00   0.50    6.00    --  111.00 125.00 -90.00   86
 18  \w     91.00 176.00   0.50    6.00    --  111.00  45.00 -60.00  170
 19  \w     81.00 150.00   0.50    6.00    --  111.00 -15.00 120.00  138
 20  \w     52.00 156.00   0.50    6.00    --  111.00 -15.00 -60.00  208
 21  \w     56.00 118.00   0.50    6.00    --  111.00-125.00  90.00  124
 22  \w     48.00  99.00   0.50    6.00    --  111.00-125.00 120.00  102
 23  \w     50.00 121.00   0.50    6.00    --  111.00-125.00 150.00  142
 24  \w     42.00  70.00   0.50    6.00    --  111.00 -30.00 120.00   56
 25  \w     31.00  58.00   0.50    6.00    --  111.00 -15.00 120.00   54
 26  \w    -13.00  18.00   0.50    1.50    --   42.62 -57.00 -30.00   62
 27  \w     39.00 121.00   0.50    6.00    --  111.00-125.00  30.00  164
 28  \w     37.00  78.00   0.50    6.00    --  111.00 -77.00-150.00   82
 29  \w     52.00  88.00   0.50    6.00    --  111.00 -94.00-180.00   72
 30  \w     41.00  85.00   0.50    6.00    --  111.00-125.00-180.00   88
 31  \w    -70.00  35.00   0.50    1.50    --  -38.50  77.00 -90.00  210
 32  \w    -67.00  35.00   0.50    1.50    --  -38.50  77.00  30.00  204
 33  \w    -70.00  35.00   0.50    1.50    --  -38.50  77.00 150.00  210
;
_diffrn_measurement_device 'four-circle diffractometer'
_diffrn_measurement_device_type 'SuperNova, Dual, Cu at zero, AtlasS2'
_diffrn_measurement_method '\w scans'
_diffrn_orient_matrix_type 'CrysAlisPro convention (1999,Acta A55,543-557)'
_diffrn_orient_matrix_UB_11 -0.1009078000
_diffrn_orient_matrix_UB_12 -0.0206793000
_diffrn_orient_matrix_UB_13 -0.0801763000
_diffrn_orient_matrix_UB_21 0.0363984000
_diffrn_orient_matrix_UB_22 0.0261823000
_diffrn_orient_matrix_UB_23 -0.0844074000
_diffrn_orient_matrix_UB_31 0.0491546000
_diffrn_orient_matrix_UB_32 -0.0615446000
_diffrn_orient_matrix_UB_33 -0.0091764000
_diffrn_radiation_monochromator mirror
_diffrn_radiation_probe x-ray
_diffrn_radiation_type CuK\a
_diffrn_radiation_wavelength 1.54184
_diffrn_reflns_av_R_equivalents 0.0272
_diffrn_reflns_av_unetI/netI 0.0184
_diffrn_reflns_Laue_measured_fraction_full 1.000
_diffrn_reflns_Laue_measured_fraction_max 0.994
_diffrn_reflns_limit_h_max 17
_diffrn_reflns_limit_h_min -14
_diffrn_reflns_limit_k_max 23
_diffrn_reflns_limit_k_min -27
_diffrn_reflns_limit_l_max 17
_diffrn_reflns_limit_l_min -17
_diffrn_reflns_number 44324
_diffrn_reflns_point_group_measured_fraction_full 1.000
_diffrn_reflns_point_group_measured_fraction_max 0.994
_diffrn_reflns_theta_full 67.684
_diffrn_reflns_theta_max 76.687
_diffrn_reflns_theta_min 3.891
_diffrn_source 'micro-focus sealed X-ray tube'
_diffrn_source_type 'SuperNova (Cu) X-ray Source'
_exptl_absorpt_coefficient_mu 2.944
_exptl_absorpt_correction_T_max 0.833
_exptl_absorpt_correction_T_min 0.594
_exptl_absorpt_correction_type gaussian
_exptl_absorpt_process_details
;
CrysAlisPro 1.171.38.41 (Rigaku Oxford Diffraction, 2015)
Numerical absorption correction based on gaussian integration over
            a multifaceted crystal model
Empirical absorption correction using spherical harmonics,
 implemented in SCALE3 ABSPACK scaling algorithm.
;
_exptl_crystal_colour colourless
_exptl_crystal_colour_primary colourless
_exptl_crystal_density_diffrn 1.375
_exptl_crystal_description block
_exptl_crystal_F_000 1752
_exptl_crystal_size_max 0.22
_exptl_crystal_size_mid 0.115
_exptl_crystal_size_min 0.065
_refine_diff_density_max 0.572
_refine_diff_density_min -0.472
_refine_diff_density_rms 0.053
_refine_ls_extinction_method none
_refine_ls_goodness_of_fit_ref 1.027
_refine_ls_hydrogen_treatment constr
_refine_ls_matrix_type full
_refine_ls_number_parameters 462
_refine_ls_number_reflns 8432
_refine_ls_number_restraints 0
_refine_ls_restrained_S_all 1.027
_refine_ls_R_factor_all 0.0322
_refine_ls_R_factor_gt 0.0313
_refine_ls_shift/su_max 0.001
_refine_ls_shift/su_mean 0.000
_refine_ls_structure_factor_coef Fsqd
_refine_ls_weighting_details 'w=1/[\s^2^(Fo^2^)+(0.0447P)^2^+2.3518P] where P=(Fo^2^+2Fc^2^)/3'
_refine_ls_weighting_scheme calc
_refine_ls_wR_factor_gt 0.0832
_refine_ls_wR_factor_ref 0.0838
_reflns_Friedel_coverage 0.000
_reflns_number_gt 8188
_reflns_number_total 8432
_reflns_threshold_expression 'I > 2\s(I)'
_cod_data_source_file c9sc04501e2.cif
_cod_data_source_block 11OTf2
_cod_database_code 1552470
_chemical_oxdiff_formula 'C84 H220 F40 N52 O8 S20 P1 '
_shelx_space_group_comment
;
The symmetry employed for this shelxl refinement is uniquely defined
by the following loop, which should always be used as a source of
symmetry information in preference to the above space-group names.
They are only intended as comments.
;
_reflns_odcompleteness_completeness 99.99
_reflns_odcompleteness_iscentric 1
_reflns_odcompleteness_theta 66.97
_olex2_refinement_description
;
1. Fixed Uiso
 At 1.2 times of:
  All C(H) groups, All C(H,H) groups
 At 1.5 times of:
  All C(H,H,H) groups
2.a Ternary CH refined with riding coordinates:
 C1(H1), C7(H7), C14(H14), C20(H20)
2.b Secondary CH2 refined with riding coordinates:
 C2(H2A,H2B), C3(H3A,H3B), C4(H4A,H4B), C5(H5A,H5B), C6(H6A,H6B), C8(H8A,H8B),
 C9(H9A,H9B), C10(H10A,H10B), C11(H11A,H11B), C12(H12A,H12B), C15(H15A,H15B),
 C16(H16A,H16B), C17(H17A,H17B), C18(H18A,H18B), C19(H19A,H19B), C21(H21A,H21B),
  C22(H22A,H22B), C23(H23A,H23B), C24(H24A,H24B), C25(H25A,H25B)
2.c Aromatic/amide H refined with riding coordinates:
 C00R(H00R), C00U(H00U), C00Z(H00Z), C010(H010)
2.d Idealised Me refined as rotating group:
 C13(H13A,H13B,H13C), C26(H26A,H26B,H26C)
;
_shelx_shelxl_version_number 2014/7
_olex2_submission_special_instructions 'No special instructions were received'
_oxdiff_exptl_absorpt_empirical_details
;
Empirical correction (ABSPACK) includes:
- Absorption correction using spherical harmonics
- Frame scaling
;
_oxdiff_exptl_absorpt_empirical_full_max 1.366
_oxdiff_exptl_absorpt_empirical_full_min 0.679

loop_
_space_group_symop_operation_xyz
'x, y, z'
'-x+1/2, y+1/2, -z+1/2'
'-x, -y, -z'
'x-1/2, -y-1/2, z-1/2'

loop_
_atom_site_label
_atom_site_type_symbol
_atom_site_fract_x
_atom_site_fract_y
_atom_site_fract_z
_atom_site_U_iso_or_equiv
_atom_site_adp_type
_atom_site_occupancy
_atom_site_site_symmetry_order
_atom_site_calc_flag
_atom_site_refinement_flags_posn
P1 P 0.14380(2) 0.52287(2) 0.31652(2) 0.01460(8) Uani 1 1 d .
P2 P 0.21864(2) 0.57731(2) 0.22777(2) 0.01473(8) Uani 1 1 d .
P3 P 0.36506(2) 0.53162(2) 0.23948(2) 0.01409(8) Uani 1 1 d .
N1 N 0.32460(9) 0.62841(5) 0.41321(9) 0.0181(2) Uani 1 1 d .
C00J C 0.27078(10) 0.64095(6) 0.31599(10) 0.0164(2) Uani 1 1 d .
C00R C 0.25316(10) 0.69911(6) 0.27614(10) 0.0205(3) Uani 1 1 d .
H00R H 0.2135 0.7056 0.2088 0.025 Uiso 1 1 calc R
C00U C 0.36477(10) 0.67582(6) 0.47332(11) 0.0205(3) Uani 1 1 d .
H00U H 0.4019 0.6684 0.5410 0.025 Uiso 1 1 calc R
C00Z C 0.29651(11) 0.74765(6) 0.33984(12) 0.0244(3) Uani 1 1 d .
H00Z H 0.2871 0.7874 0.3157 0.029 Uiso 1 1 calc R
C1 C 0.04386(10) 0.57253(6) 0.33347(10) 0.0181(3) Uani 1 1 d .
H1 H -0.0136 0.5459 0.3316 0.022 Uiso 1 1 calc R
C2 C 0.07716(11) 0.60411(7) 0.43752(11) 0.0222(3) Uani 1 1 d .
H2A H 0.1004 0.5740 0.4909 0.027 Uiso 1 1 calc R
H2B H 0.1336 0.6316 0.4432 0.027 Uiso 1 1 calc R
C3 C -0.01348(12) 0.63968(7) 0.44963(12) 0.0269(3) Uani 1 1 d .
H3A H -0.0672 0.6115 0.4500 0.032 Uiso 1 1 calc R
H3B H 0.0087 0.6609 0.5141 0.032 Uiso 1 1 calc R
C4 C -0.05627(13) 0.68562(7) 0.36423(13) 0.0293(3) Uani 1 1 d .
H4A H -0.0045 0.7160 0.3672 0.035 Uiso 1 1 calc R
H4B H -0.1149 0.7062 0.3728 0.035 Uiso 1 1 calc R
C5 C -0.08866(11) 0.65396(7) 0.26135(12) 0.0266(3) Uani 1 1 d .
H5A H -0.1132 0.6840 0.2080 0.032 Uiso 1 1 calc R
H5B H -0.1444 0.6261 0.2564 0.032 Uiso 1 1 calc R
C6 C 0.00126(10) 0.61893(6) 0.24702(11) 0.0212(3) Uani 1 1 d .
H6A H 0.0549 0.6472 0.2466 0.025 Uiso 1 1 calc R
H6B H -0.0215 0.5979 0.1824 0.025 Uiso 1 1 calc R
C7 C 0.08463(10) 0.45743(6) 0.23839(10) 0.0163(2) Uani 1 1 d .
H7 H 0.1391 0.4358 0.2220 0.020 Uiso 1 1 calc R
C8 C 0.04045(10) 0.41293(6) 0.29876(10) 0.0192(3) Uani 1 1 d .
H8A H 0.0934 0.4018 0.3616 0.023 Uiso 1 1 calc R
H8B H -0.0150 0.4323 0.3152 0.023 Uiso 1 1 calc R
C9 C 0.00051(11) 0.35581(6) 0.23486(11) 0.0228(3) Uani 1 1 d .
H9A H 0.0577 0.3344 0.2248 0.027 Uiso 1 1 calc R
H9B H -0.0306 0.3290 0.2713 0.027 Uiso 1 1 calc R
C10 C -0.07838(11) 0.37106(6) 0.13164(11) 0.0236(3) Uani 1 1 d .
H10A H -0.0977 0.3342 0.0918 0.028 Uiso 1 1 calc R
H10B H -0.1394 0.3877 0.1412 0.028 Uiso 1 1 calc R
C010 C 0.35371(11) 0.73568(7) 0.43943(12) 0.0238(3) Uani 1 1 d .
H010 H 0.3845 0.7672 0.4833 0.029 Uiso 1 1 calc R
C11 C -0.03547(11) 0.41687(7) 0.07440(11) 0.0222(3) Uani 1 1 d .
H11A H -0.0883 0.4276 0.0112 0.027 Uiso 1 1 calc R
H11B H 0.0209 0.3985 0.0582 0.027 Uiso 1 1 calc R
C12 C 0.00221(10) 0.47450(6) 0.13732(10) 0.0188(3) Uani 1 1 d .
H12A H -0.0548 0.4944 0.1502 0.023 Uiso 1 1 calc R
H12B H 0.0307 0.5025 0.1002 0.023 Uiso 1 1 calc R
C13 C 0.22888(10) 0.49592(6) 0.43602(10) 0.0187(3) Uani 1 1 d .
H13A H 0.2691 0.4629 0.4248 0.028 Uiso 1 1 calc GR
H13B H 0.1896 0.4821 0.4768 0.028 Uiso 1 1 calc GR
H13C H 0.2734 0.5283 0.4703 0.028 Uiso 1 1 calc GR
C14 C 0.42722(10) 0.58343(6) 0.17526(10) 0.0166(2) Uani 1 1 d .
H14 H 0.4722 0.5581 0.1506 0.020 Uiso 1 1 calc R
C15 C 0.49742(10) 0.63013(6) 0.24799(10) 0.0191(3) Uani 1 1 d .
H15A H 0.4564 0.6583 0.2716 0.023 Uiso 1 1 calc R
H15B H 0.5440 0.6094 0.3064 0.023 Uiso 1 1 calc R
C16 C 0.55853(11) 0.66491(7) 0.19222(11) 0.0224(3) Uani 1 1 d .
H16A H 0.6009 0.6953 0.2372 0.027 Uiso 1 1 calc R
H16B H 0.6035 0.6369 0.1738 0.027 Uiso 1 1 calc R
C17 C 0.48844(12) 0.69601(7) 0.09698(11) 0.0243(3) Uani 1 1 d .
H17A H 0.5297 0.7150 0.0613 0.029 Uiso 1 1 calc R
H17B H 0.4495 0.7276 0.1160 0.029 Uiso 1 1 calc R
C18 C 0.41472(11) 0.65072(7) 0.02667(10) 0.0222(3) Uani 1 1 d .
H18A H 0.4533 0.6224 0.0004 0.027 Uiso 1 1 calc R
H18B H 0.3677 0.6724 -0.0303 0.027 Uiso 1 1 calc R
C19 C 0.35334(10) 0.61533(6) 0.08133(10) 0.0189(3) Uani 1 1 d .
H19A H 0.3105 0.5853 0.0358 0.023 Uiso 1 1 calc R
H19B H 0.3092 0.6429 0.1018 0.023 Uiso 1 1 calc R
C20 C 0.33333(10) 0.45875(6) 0.17412(10) 0.0161(2) Uani 1 1 d .
H20 H 0.3011 0.4340 0.2134 0.019 Uiso 1 1 calc R
C21 C 0.43106(10) 0.42458(6) 0.17517(11) 0.0206(3) Uani 1 1 d .
H21A H 0.4656 0.4473 0.1367 0.025 Uiso 1 1 calc R
H21B H 0.4775 0.4209 0.2443 0.025 Uiso 1 1 calc R
C22 C 0.40290(11) 0.36120(6) 0.12884(11) 0.0218(3) Uani 1 1 d .
H22A H 0.4642 0.3411 0.1259 0.026 Uiso 1 1 calc R
H22B H 0.3754 0.3372 0.1719 0.026 Uiso 1 1 calc R
C23 C 0.32417(11) 0.36429(7) 0.02256(11) 0.0250(3) Uani 1 1 d .
H23A H 0.3543 0.3844 -0.0225 0.030 Uiso 1 1 calc R
H23B H 0.3052 0.3234 -0.0027 0.030 Uiso 1 1 calc R
C24 C 0.22872(11) 0.39880(7) 0.02253(11) 0.0243(3) Uani 1 1 d .
H24A H 0.1952 0.3767 0.0626 0.029 Uiso 1 1 calc R
H24B H 0.1812 0.4016 -0.0462 0.029 Uiso 1 1 calc R
C25 C 0.25590(11) 0.46271(6) 0.06599(10) 0.0204(3) Uani 1 1 d .
H25A H 0.1944 0.4834 0.0672 0.025 Uiso 1 1 calc R
H25B H 0.2852 0.4859 0.0234 0.025 Uiso 1 1 calc R
C26 C 0.45236(10) 0.51699(6) 0.36442(10) 0.0182(2) Uani 1 1 d .
H26A H 0.4545 0.5516 0.4069 0.027 Uiso 1 1 calc GR
H26B H 0.5196 0.5095 0.3612 0.027 Uiso 1 1 calc GR
H26C H 0.4297 0.4820 0.3921 0.027 Uiso 1 1 calc GR
S2 S 0.64198(2) 0.66181(2) 0.59643(2) 0.01967(8) Uani 1 1 d .
F4 F 0.75640(10) 0.74055(5) 0.54342(9) 0.0486(3) Uani 1 1 d .
F5 F 0.61627(9) 0.71778(4) 0.42532(7) 0.0411(3) Uani 1 1 d .
F6 F 0.74118(9) 0.65377(5) 0.46686(8) 0.0426(3) Uani 1 1 d .
O4 O 0.57736(8) 0.61338(5) 0.54062(8) 0.0267(2) Uani 1 1 d .
O5 O 0.59000(8) 0.71185(5) 0.62468(9) 0.0287(2) Uani 1 1 d .
O6 O 0.73336(8) 0.64097(5) 0.67497(8) 0.0266(2) Uani 1 1 d .
C28 C 0.69199(13) 0.69493(7) 0.50320(12) 0.0289(3) Uani 1 1 d .
S1 S 0.25624(3) 0.50949(2) 0.73444(3) 0.02492(9) Uani 1 1 d .
F1 F 0.34315(7) 0.61605(5) 0.79267(8) 0.0370(2) Uani 1 1 d .
F2 F 0.18906(7) 0.62190(4) 0.68854(7) 0.0313(2) Uani 1 1 d .
F3 F 0.31228(8) 0.59613(5) 0.63507(7) 0.0337(2) Uani 1 1 d .
O1 O 0.16992(9) 0.49368(5) 0.64611(9) 0.0321(2) Uani 1 1 d .
O2 O 0.35259(9) 0.48285(6) 0.73874(11) 0.0384(3) Uani 1 1 d .
O3 O 0.23444(11) 0.50973(6) 0.82792(9) 0.0403(3) Uani 1 1 d .
C27 C 0.27590(11) 0.58986(7) 0.71211(11) 0.0238(3) Uani 1 1 d .

loop_
_atom_site_aniso_label
_atom_site_aniso_U_11
_atom_site_aniso_U_22
_atom_site_aniso_U_33
_atom_site_aniso_U_23
_atom_site_aniso_U_13
_atom_site_aniso_U_12
P1 0.01385(15) 0.01576(15) 0.01339(15) -0.00015(11) 0.00346(11) 0.00013(11)
P2 0.01357(15) 0.01684(15) 0.01299(15) 0.00039(11) 0.00336(11) 0.00035(11)
P3 0.01315(15) 0.01578(15) 0.01256(15) -0.00063(11) 0.00324(11) 0.00006(11)
N1 0.0167(5) 0.0194(5) 0.0173(5) -0.0002(4) 0.0046(4) -0.0003(4)
C00J 0.0141(6) 0.0178(6) 0.0179(6) -0.0011(5) 0.0061(5) 0.0002(5)
C00R 0.0199(6) 0.0207(7) 0.0212(7) 0.0024(5) 0.0070(5) 0.0023(5)
C00U 0.0171(6) 0.0227(7) 0.0202(6) -0.0025(5) 0.0041(5) -0.0006(5)
C00Z 0.0264(7) 0.0167(6) 0.0311(8) 0.0013(5) 0.0109(6) 0.0014(5)
C1 0.0158(6) 0.0188(6) 0.0199(6) -0.0010(5) 0.0061(5) 0.0014(5)
C2 0.0227(7) 0.0242(7) 0.0198(6) -0.0027(5) 0.0070(5) 0.0027(5)
C3 0.0300(7) 0.0267(7) 0.0267(7) -0.0042(6) 0.0132(6) 0.0045(6)
C4 0.0307(8) 0.0242(7) 0.0348(8) -0.0028(6) 0.0135(7) 0.0072(6)
C5 0.0217(7) 0.0258(7) 0.0304(8) 0.0016(6) 0.0062(6) 0.0068(6)
C6 0.0194(6) 0.0221(6) 0.0207(7) 0.0005(5) 0.0049(5) 0.0037(5)
C7 0.0148(6) 0.0168(6) 0.0167(6) -0.0011(5) 0.0046(5) -0.0002(5)
C8 0.0177(6) 0.0192(6) 0.0200(6) 0.0022(5) 0.0053(5) -0.0006(5)
C9 0.0211(6) 0.0177(6) 0.0281(7) 0.0007(5) 0.0060(6) -0.0016(5)
C10 0.0210(7) 0.0205(6) 0.0266(7) -0.0043(5) 0.0044(6) -0.0045(5)
C010 0.0229(7) 0.0195(6) 0.0284(7) -0.0056(5) 0.0076(6) -0.0021(5)
C11 0.0203(6) 0.0249(7) 0.0191(6) -0.0041(5) 0.0035(5) -0.0029(5)
C12 0.0171(6) 0.0204(6) 0.0170(6) -0.0001(5) 0.0032(5) -0.0019(5)
C13 0.0195(6) 0.0192(6) 0.0158(6) 0.0009(5) 0.0036(5) 0.0007(5)
C14 0.0158(6) 0.0187(6) 0.0152(6) 0.0000(5) 0.0050(5) -0.0010(5)
C15 0.0186(6) 0.0217(6) 0.0163(6) -0.0017(5) 0.0049(5) -0.0040(5)
C16 0.0210(6) 0.0253(7) 0.0218(7) -0.0015(5) 0.0082(5) -0.0065(5)
C17 0.0279(7) 0.0220(7) 0.0249(7) 0.0017(5) 0.0116(6) -0.0042(6)
C18 0.0255(7) 0.0244(7) 0.0177(6) 0.0027(5) 0.0083(5) -0.0008(5)
C19 0.0192(6) 0.0202(6) 0.0161(6) 0.0018(5) 0.0041(5) -0.0004(5)
C20 0.0151(6) 0.0167(6) 0.0159(6) -0.0017(5) 0.0045(5) -0.0004(5)
C21 0.0152(6) 0.0215(6) 0.0242(7) -0.0049(5) 0.0052(5) 0.0009(5)
C22 0.0188(6) 0.0205(6) 0.0268(7) -0.0045(5) 0.0085(5) 0.0011(5)
C23 0.0252(7) 0.0249(7) 0.0248(7) -0.0095(6) 0.0085(6) -0.0013(6)
C24 0.0207(7) 0.0247(7) 0.0227(7) -0.0075(5) 0.0009(5) -0.0003(5)
C25 0.0208(6) 0.0207(6) 0.0166(6) -0.0025(5) 0.0020(5) 0.0017(5)
C26 0.0170(6) 0.0204(6) 0.0145(6) -0.0002(5) 0.0016(5) 0.0001(5)
S2 0.01844(16) 0.01818(16) 0.01924(16) -0.00012(11) 0.00208(12) 0.00040(11)
F4 0.0573(7) 0.0450(6) 0.0427(6) -0.0045(5) 0.0156(5) -0.0311(5)
F5 0.0638(7) 0.0270(5) 0.0230(5) 0.0058(4) 0.0019(4) 0.0007(5)
F6 0.0506(6) 0.0466(6) 0.0397(6) 0.0020(5) 0.0274(5) 0.0032(5)
O4 0.0251(5) 0.0192(5) 0.0319(6) -0.0028(4) 0.0044(4) -0.0036(4)
O5 0.0235(5) 0.0266(5) 0.0308(6) -0.0076(4) 0.0023(4) 0.0033(4)
O6 0.0238(5) 0.0301(5) 0.0210(5) 0.0037(4) 0.0009(4) 0.0055(4)
C28 0.0367(8) 0.0240(7) 0.0234(7) -0.0004(6) 0.0067(6) -0.0069(6)
S1 0.02094(17) 0.03069(19) 0.02441(18) 0.00413(13) 0.00926(14) 0.00405(13)
F1 0.0281(5) 0.0446(6) 0.0306(5) -0.0150(4) -0.0004(4) -0.0013(4)
F2 0.0227(4) 0.0332(5) 0.0355(5) 0.0061(4) 0.0064(4) 0.0044(4)
F3 0.0365(5) 0.0397(5) 0.0304(5) -0.0035(4) 0.0183(4) -0.0105(4)
O1 0.0267(6) 0.0361(6) 0.0328(6) 0.0000(5) 0.0090(5) -0.0079(5)
O2 0.0248(6) 0.0382(7) 0.0539(8) 0.0005(6) 0.0156(5) 0.0077(5)
O3 0.0485(7) 0.0494(7) 0.0276(6) 0.0145(5) 0.0189(6) 0.0137(6)
C27 0.0171(6) 0.0342(8) 0.0186(6) -0.0026(6) 0.0038(5) -0.0008(6)

loop_
_atom_type_symbol
_atom_type_description
_atom_type_scat_dispersion_real
_atom_type_scat_dispersion_imag
_atom_type_scat_source
C C 0.0181 0.0091 'International Tables Vol C Tables 4.2.6.8 and 6.1.1.4'
H H 0.0000 0.0000 'International Tables Vol C Tables 4.2.6.8 and 6.1.1.4'
F F 0.0727 0.0534 'International Tables Vol C Tables 4.2.6.8 and 6.1.1.4'
N N 0.0311 0.0180 'International Tables Vol C Tables 4.2.6.8 and 6.1.1.4'
O O 0.0492 0.0322 'International Tables Vol C Tables 4.2.6.8 and 6.1.1.4'
P P 0.2955 0.4335 'International Tables Vol C Tables 4.2.6.8 and 6.1.1.4'
S S 0.3331 0.5567 'International Tables Vol C Tables 4.2.6.8 and 6.1.1.4'

loop_
_exptl_crystal_face_index_h
_exptl_crystal_face_index_k
_exptl_crystal_face_index_l
_exptl_crystal_face_perp_dist
1 0 -1 0.0386
0 -5 1 0.0573
0 5 -1 0.0573
-1 5 1 0.0611
1 -5 -1 0.0625
5 -5 2 0.0803
-5 5 -2 0.0803
1 5 4 0.0934
-1 -5 -4 0.0934
-4 0 5 0.0371
4 0 -5 0.0371
5 5 -2 0.0722
-5 1 5 0.0210
-3 -5 2 0.0490

loop_
_geom_angle_atom_site_label_1
_geom_angle_atom_site_label_2
_geom_angle_atom_site_label_3
_geom_angle
C1 P1 P2 105.27(5)
C7 P1 P2 106.86(4)
C7 P1 C1 109.81(6)
C13 P1 P2 114.65(5)
C13 P1 C1 111.34(6)
C13 P1 C7 108.74(6)
P1 P2 P3 107.436(17)
C00J P2 P1 100.74(4)
C00J P2 P3 98.65(4)
C14 P3 P2 104.36(4)
C20 P3 P2 107.45(4)
C20 P3 C14 111.96(6)
C26 P3 P2 117.09(5)
C26 P3 C14 108.43(6)
C26 P3 C20 107.62(6)
C00U N1 C00J 116.75(12)
N1 C00J P2 118.84(10)
N1 C00J C00R 124.15(12)
C00R C00J P2 117.00(10)
C00J C00R H00R 121.0
C00J C00R C00Z 118.04(13)
C00Z C00R H00R 121.0
N1 C00U H00U 118.4
N1 C00U C010 123.21(13)
C010 C00U H00U 118.4
C00R C00Z H00Z 120.6
C010 C00Z C00R 118.72(13)
C010 C00Z H00Z 120.6
P1 C1 H1 106.2
C2 C1 P1 112.92(9)
C2 C1 H1 106.2
C2 C1 C6 111.06(11)
C6 C1 P1 113.53(9)
C6 C1 H1 106.2
C1 C2 H2A 109.7
C1 C2 H2B 109.7
H2A C2 H2B 108.2
C3 C2 C1 109.67(12)
C3 C2 H2A 109.7
C3 C2 H2B 109.7
C2 C3 H3A 109.3
C2 C3 H3B 109.3
H3A C3 H3B 107.9
C4 C3 C2 111.67(12)
C4 C3 H3A 109.3
C4 C3 H3B 109.3
C3 C4 H4A 109.5
C3 C4 H4B 109.5
C3 C4 C5 110.61(12)
H4A C4 H4B 108.1
C5 C4 H4A 109.5
C5 C4 H4B 109.5
C4 C5 H5A 109.5
C4 C5 H5B 109.5
C4 C5 C6 110.92(12)
H5A C5 H5B 108.0
C6 C5 H5A 109.5
C6 C5 H5B 109.5
C1 C6 H6A 109.6
C1 C6 H6B 109.6
C5 C6 C1 110.18(12)
C5 C6 H6A 109.6
C5 C6 H6B 109.6
H6A C6 H6B 108.1
P1 C7 H7 107.2
C8 C7 P1 110.57(9)
C8 C7 H7 107.2
C12 C7 P1 113.88(9)
C12 C7 H7 107.2
C12 C7 C8 110.49(11)
C7 C8 H8A 109.8
C7 C8 H8B 109.8
H8A C8 H8B 108.3
C9 C8 C7 109.33(11)
C9 C8 H8A 109.8
C9 C8 H8B 109.8
C8 C9 H9A 109.2
C8 C9 H9B 109.2
H9A C9 H9B 107.9
C10 C9 C8 112.08(11)
C10 C9 H9A 109.2
C10 C9 H9B 109.2
C9 C10 H10A 109.4
C9 C10 H10B 109.4
H10A C10 H10B 108.0
C11 C10 C9 111.15(11)
C11 C10 H10A 109.4
C11 C10 H10B 109.4
C00U C010 H010 120.5
C00Z C010 C00U 119.09(13)
C00Z C010 H010 120.5
C10 C11 H11A 109.4
C10 C11 H11B 109.4
C10 C11 C12 111.23(11)
H11A C11 H11B 108.0
C12 C11 H11A 109.4
C12 C11 H11B 109.4
C7 C12 H12A 109.8
C7 C12 H12B 109.8
C11 C12 C7 109.42(11)
C11 C12 H12A 109.8
C11 C12 H12B 109.8
H12A C12 H12B 108.2
P1 C13 H13A 109.5
P1 C13 H13B 109.5
P1 C13 H13C 109.5
H13A C13 H13B 109.5
H13A C13 H13C 109.5
H13B C13 H13C 109.5
P3 C14 H14 106.1
C15 C14 P3 112.69(9)
C15 C14 H14 106.1
C19 C14 P3 114.56(9)
C19 C14 H14 106.1
C19 C14 C15 110.69(11)
C14 C15 H15A 109.8
C14 C15 H15B 109.8
H15A C15 H15B 108.3
C16 C15 C14 109.23(11)
C16 C15 H15A 109.8
C16 C15 H15B 109.8
C15 C16 H16A 109.3
C15 C16 H16B 109.3
H16A C16 H16B 107.9
C17 C16 C15 111.80(12)
C17 C16 H16A 109.3
C17 C16 H16B 109.3
C16 C17 H17A 109.4
C16 C17 H17B 109.4
C16 C17 C18 111.37(12)
H17A C17 H17B 108.0
C18 C17 H17A 109.4
C18 C17 H17B 109.4
C17 C18 H18A 109.2
C17 C18 H18B 109.2
C17 C18 C19 111.85(11)
H18A C18 H18B 107.9
C19 C18 H18A 109.2
C19 C18 H18B 109.2
C14 C19 H19A 109.7
C14 C19 H19B 109.7
C18 C19 C14 109.72(11)
C18 C19 H19A 109.7
C18 C19 H19B 109.7
H19A C19 H19B 108.2
P3 C20 H20 106.6
C21 C20 P3 111.06(9)
C21 C20 H20 106.6
C25 C20 P3 114.57(9)
C25 C20 H20 106.6
C25 C20 C21 110.97(11)
C20 C21 H21A 109.7
C20 C21 H21B 109.7
H21A C21 H21B 108.2
C22 C21 C20 109.92(11)
C22 C21 H21A 109.7
C22 C21 H21B 109.7
C21 C22 H22A 109.3
C21 C22 H22B 109.3
H22A C22 H22B 107.9
C23 C22 C21 111.75(12)
C23 C22 H22A 109.3
C23 C22 H22B 109.3
C22 C23 H23A 109.4
C22 C23 H23B 109.4
H23A C23 H23B 108.0
C24 C23 C22 111.10(12)
C24 C23 H23A 109.4
C24 C23 H23B 109.4
C23 C24 H24A 109.4
C23 C24 H24B 109.4
C23 C24 C25 111.10(12)
H24A C24 H24B 108.0
C25 C24 H24A 109.4
C25 C24 H24B 109.4
C20 C25 H25A 109.7
C20 C25 H25B 109.7
C24 C25 C20 109.75(11)
C24 C25 H25A 109.7
C24 C25 H25B 109.7
H25A C25 H25B 108.2
P3 C26 H26A 109.5
P3 C26 H26B 109.5
P3 C26 H26C 109.5
H26A C26 H26B 109.5
H26A C26 H26C 109.5
H26B C26 H26C 109.5
O4 S2 O6 113.88(7)
O4 S2 C28 102.85(7)
O5 S2 O4 115.92(7)
O5 S2 O6 115.07(7)
O5 S2 C28 103.58(7)
O6 S2 C28 103.12(7)
F4 C28 S2 110.99(11)
F5 C28 S2 110.75(12)
F5 C28 F4 107.06(13)
F6 C28 S2 111.51(11)
F6 C28 F4 108.52(15)
F6 C28 F5 107.85(13)
O1 S1 C27 102.33(7)
O2 S1 O1 115.30(8)
O2 S1 C27 102.24(7)
O3 S1 O1 114.52(8)
O3 S1 O2 115.84(8)
O3 S1 C27 103.89(8)
F1 C27 S1 112.03(11)
F1 C27 F2 107.35(12)
F1 C27 F3 107.05(12)
F2 C27 S1 112.27(10)
F2 C27 F3 107.15(12)
F3 C27 S1 110.71(10)

loop_
_geom_bond_atom_site_label_1
_geom_bond_atom_site_label_2
_geom_bond_distance
P1 P2 2.2153(4)
P1 C1 1.8385(13)
P1 C7 1.8282(13)
P1 C13 1.7952(13)
P2 P3 2.2183(4)
P2 C00J 1.8471(13)
P3 C14 1.8337(13)
P3 C20 1.8253(13)
P3 C26 1.7927(13)
N1 C00J 1.3444(17)
N1 C00U 1.3391(18)
C00J C00R 1.3845(19)
C00R H00R 0.9300
C00R C00Z 1.392(2)
C00U H00U 0.9300
C00U C010 1.391(2)
C00Z H00Z 0.9300
C00Z C010 1.380(2)
C1 H1 0.9800
C1 C2 1.5393(18)
C1 C6 1.5422(18)
C2 H2A 0.9700
C2 H2B 0.9700
C2 C3 1.5348(19)
C3 H3A 0.9700
C3 H3B 0.9700
C3 C4 1.526(2)
C4 H4A 0.9700
C4 H4B 0.9700
C4 C5 1.526(2)
C5 H5A 0.9700
C5 H5B 0.9700
C5 C6 1.5324(19)
C6 H6A 0.9700
C6 H6B 0.9700
C7 H7 0.9800
C7 C8 1.5462(18)
C7 C12 1.5388(17)
C8 H8A 0.9700
C8 H8B 0.9700
C8 C9 1.5346(19)
C9 H9A 0.9700
C9 H9B 0.9700
C9 C10 1.530(2)
C10 H10A 0.9700
C10 H10B 0.9700
C10 C11 1.525(2)
C010 H010 0.9300
C11 H11A 0.9700
C11 H11B 0.9700
C11 C12 1.5325(18)
C12 H12A 0.9700
C12 H12B 0.9700
C13 H13A 0.9600
C13 H13B 0.9600
C13 H13C 0.9600
C14 H14 0.9800
C14 C15 1.5416(17)
C14 C19 1.5395(17)
C15 H15A 0.9700
C15 H15B 0.9700
C15 C16 1.5327(18)
C16 H16A 0.9700
C16 H16B 0.9700
C16 C17 1.525(2)
C17 H17A 0.9700
C17 H17B 0.9700
C17 C18 1.527(2)
C18 H18A 0.9700
C18 H18B 0.9700
C18 C19 1.5316(18)
C19 H19A 0.9700
C19 H19B 0.9700
C20 H20 0.9800
C20 C21 1.5429(18)
C20 C25 1.5380(17)
C21 H21A 0.9700
C21 H21B 0.9700
C21 C22 1.5324(18)
C22 H22A 0.9700
C22 H22B 0.9700
C22 C23 1.525(2)
C23 H23A 0.9700
C23 H23B 0.9700
C23 C24 1.523(2)
C24 H24A 0.9700
C24 H24B 0.9700
C24 C25 1.5284(19)
C25 H25A 0.9700
C25 H25B 0.9700
C26 H26A 0.9600
C26 H26B 0.9600
C26 H26C 0.9600
S2 O4 1.4420(10)
S2 O5 1.4404(11)
S2 O6 1.4460(10)
S2 C28 1.8205(16)
F4 C28 1.3356(18)
F5 C28 1.3333(19)
F6 C28 1.331(2)
S1 O1 1.4465(12)
S1 O2 1.4390(12)
S1 O3 1.4375(12)
S1 C27 1.8315(16)
F1 C27 1.3305(17)
F2 C27 1.3361(17)
F3 C27 1.3405(17)

loop_
_geom_torsion_atom_site_label_1
_geom_torsion_atom_site_label_2
_geom_torsion_atom_site_label_3
_geom_torsion_atom_site_label_4
_geom_torsion
P1 P2 C00J N1 49.07(10)
P1 P2 C00J C00R -132.24(10)
P1 C1 C2 C3 -174.61(10)
P1 C1 C6 C5 174.29(10)
P1 C7 C8 C9 -174.71(9)
P1 C7 C12 C11 175.24(9)
P2 P1 C1 C2 -98.78(10)
P2 P1 C1 C6 28.78(10)
P2 P1 C7 C8 173.81(8)
P2 P1 C7 C12 -61.08(10)
P2 P3 C14 C15 90.64(9)
P2 P3 C14 C19 -37.10(10)
P2 P3 C20 C21 178.00(8)
P2 P3 C20 C25 51.29(10)
P2 C00J C00R C00Z -176.52(10)
P3 P2 C00J N1 -60.64(10)
P3 P2 C00J C00R 118.04(10)
P3 C14 C15 C16 171.40(9)
P3 C14 C19 C18 -172.76(9)
P3 C20 C21 C22 174.66(9)
P3 C20 C25 C24 -175.31(10)
N1 C00J C00R C00Z 2.1(2)
N1 C00U C010 C00Z 1.8(2)
C00J N1 C00U C010 -0.5(2)
C00J C00R C00Z C010 -0.7(2)
C00R C00Z C010 C00U -1.1(2)
C00U N1 C00J P2 177.12(10)
C00U N1 C00J C00R -1.46(19)
C1 P1 C7 C8 -72.50(10)
C1 P1 C7 C12 52.60(11)
C1 C2 C3 C4 -56.57(16)
C2 C1 C6 C5 -57.19(15)
C2 C3 C4 C5 57.06(17)
C3 C4 C5 C6 -56.99(17)
C4 C5 C6 C1 57.07(16)
C6 C1 C2 C3 56.54(15)
C7 P1 C1 C2 146.52(10)
C7 P1 C1 C6 -85.92(10)
C7 C8 C9 C10 -55.77(15)
C8 C7 C12 C11 -59.62(14)
C8 C9 C10 C11 54.81(16)
C9 C10 C11 C12 -55.61(16)
C10 C11 C12 C7 58.02(15)
C12 C7 C8 C9 58.29(14)
C13 P1 C1 C2 26.03(12)
C13 P1 C1 C6 153.59(10)
C13 P1 C7 C8 49.55(10)
C13 P1 C7 C12 174.66(9)
C14 P3 C20 C21 63.98(11)
C14 P3 C20 C25 -62.73(11)
C14 C15 C16 C17 56.96(15)
C15 C14 C19 C18 58.49(14)
C15 C16 C17 C18 -55.00(16)
C16 C17 C18 C19 54.36(16)
C17 C18 C19 C14 -55.93(15)
C19 C14 C15 C16 -58.86(14)
C20 P3 C14 C15 -153.45(9)
C20 P3 C14 C19 78.81(11)
C20 C21 C22 C23 55.37(15)
C21 C20 C25 C24 57.93(15)
C21 C22 C23 C24 -55.68(16)
C22 C23 C24 C25 56.69(16)
C23 C24 C25 C20 -57.66(16)
C25 C20 C21 C22 -56.68(15)
C26 P3 C14 C15 -34.87(11)
C26 P3 C14 C19 -162.61(9)
C26 P3 C20 C21 -55.08(11)
C26 P3 C20 C25 178.21(10)
O4 S2 C28 F4 -178.63(12)
O4 S2 C28 F5 62.60(12)
O4 S2 C28 F6 -57.51(13)
O5 S2 C28 F4 60.28(13)
O5 S2 C28 F5 -58.49(12)
O5 S2 C28 F6 -178.59(11)
O6 S2 C28 F4 -59.98(13)
O6 S2 C28 F5 -178.75(10)
O6 S2 C28 F6 61.14(12)
O1 S1 C27 F1 170.68(10)
O1 S1 C27 F2 49.80(12)
O1 S1 C27 F3 -69.91(11)
O2 S1 C27 F1 -69.64(12)
O2 S1 C27 F2 169.47(11)
O2 S1 C27 F3 49.77(12)
O3 S1 C27 F1 51.23(12)
O3 S1 C27 F2 -69.65(12)
O3 S1 C27 F3 170.65(10)

loop_
_exptl_oxdiff_crystal_face_indexfrac_h
_exptl_oxdiff_crystal_face_indexfrac_k
_exptl_oxdiff_crystal_face_indexfrac_l
_exptl_oxdiff_crystal_face_x
_exptl_oxdiff_crystal_face_y
_exptl_oxdiff_crystal_face_z
0.9997 -0.0007 -0.9997 -0.0207 0.1207 0.0584
0.0006 -4.9976 0.9990 0.0232 -0.2151 0.2984
-0.0006 4.9976 -0.9990 -0.0232 0.2151 -0.2984
-1.0004 4.9988 1.0003 -0.0826 0.0100 -0.3660
1.0004 -4.9988 -1.0003 0.0826 -0.0100 0.3660
4.9977 -4.9980 1.9985 -0.5612 -0.1176 0.5349
-4.9977 4.9980 -1.9985 0.5612 0.1176 -0.5349
0.9979 5.0000 3.9992 -0.5247 -0.1703 -0.2954
-0.9979 -5.0000 -3.9992 0.5247 0.1703 0.2954
-3.9988 0.0034 4.9983 0.0027 -0.5674 -0.2426
3.9988 -0.0034 -4.9983 -0.0027 0.5674 0.2426
4.9970 4.9960 -1.9987 -0.4473 0.4814 -0.0435
-4.9984 1.0032 4.9984 0.0829 -0.5776 -0.3533
-2.9980 -4.9964 1.9987 0.2456 -0.4086 0.1418
